data_4313629
loop_
_publ_author_name
'Douglas B. Grotjahn'
'Sang Van'
'David Combs'
'Daniel A. Lev'
'Christian Schneider'
'Christopher D. Incarvito'
'Kim-Chung Lam'
'Gene Rossi'
'Arnold L. Rheingold'
'Marc Rideout'
'Christoph Meyer'
'Genaro Hernandez'
'Lupe Mejorado'

_publ_contact_author A.Rheingold
_publ_contact_author_email arnrhein@udel.edu
_publ_section_title
;
 Substituent Control of Hydrogen Bonding in Palladium(II)-Pyrazole
 Complexes
;
_journal_name_full 'Inorganic Chemistry'
_journal_page_first 3347
_journal_page_last 3355
_journal_paper_doi 10.1021/ic026104n
_journal_volume 42
_journal_year 2003
_chemical_formula_sum 'C17 H17 Cl2 N2 P Pd'
_chemical_formula_weight 457.60
_chemical_name_systematic
; 
 ? 
;
_space_group_IT_number 14
_symmetry_cell_setting monoclinic
_symmetry_space_group_name_Hall '-P 2ybc'
_symmetry_space_group_name_H-M 'P 1 21/c 1'
_atom_sites_solution_hydrogens geom
_atom_sites_solution_primary direct
_atom_sites_solution_secondary difmap
_audit_creation_method SHELXL-97
_cell_angle_alpha 90.00
_cell_angle_beta 98.1197(11)
_cell_angle_gamma 90.00
_cell_formula_units_Z 4
_cell_length_a 11.5347(6)
_cell_length_b 13.0646(7)
_cell_length_c 12.1248(6)
_cell_measurement_reflns_used 6444
_cell_measurement_temperature 173(2)
_cell_measurement_theta_max 28.3
_cell_measurement_theta_min 2.0
_cell_volume 1808.84(16)
_computing_cell_refinement 'Bruker SMART'
_computing_data_collection 'Bruker SMART'
_computing_data_reduction 'Bruker SHELXTL'
_computing_molecular_graphics 'Bruker SHELXTL'
_computing_publication_material 'Bruker SHELXTL'
_computing_structure_refinement 'SHELXL-97 (Sheldrick, 1997)'
_computing_structure_solution 'SHELXS-97 (Sheldrick, 1990)'
_diffrn_ambient_temperature 173(2)
_diffrn_measured_fraction_theta_full 0.439
_diffrn_measured_fraction_theta_max 0.439
_diffrn_measurement_device_type 'CCD area detector'
_diffrn_measurement_method 'phi and omega scans'
_diffrn_radiation_monochromator graphite
_diffrn_radiation_source 'fine-focus sealed tube'
_diffrn_radiation_type MoK\a
_diffrn_radiation_wavelength 0.71073
_diffrn_reflns_av_R_equivalents 0.0192
_diffrn_reflns_av_sigmaI/netI 0.0180
_diffrn_reflns_limit_h_max 12
_diffrn_reflns_limit_h_min -4
_diffrn_reflns_limit_k_max 17
_diffrn_reflns_limit_k_min -13
_diffrn_reflns_limit_l_max 15
_diffrn_reflns_limit_l_min -11
_diffrn_reflns_number 3270
_diffrn_reflns_theta_full 28.51
_diffrn_reflns_theta_max 28.51
_diffrn_reflns_theta_min 3.06
_exptl_absorpt_coefficient_mu 1.409
_exptl_absorpt_correction_T_max 0.8165
_exptl_absorpt_correction_T_min 0.6772
_exptl_absorpt_correction_type empirical
_exptl_absorpt_process_details SADABS
_exptl_crystal_colour yellow
_exptl_crystal_density_diffrn 1.680
_exptl_crystal_density_method 'not measured'
_exptl_crystal_description rod
_exptl_crystal_F_000 912
_exptl_crystal_size_max 0.30
_exptl_crystal_size_mid 0.15
_exptl_crystal_size_min 0.15
_refine_diff_density_max 0.822
_refine_diff_density_min -0.423
_refine_diff_density_rms 0.064
_refine_ls_extinction_method none
_refine_ls_goodness_of_fit_ref 1.032
_refine_ls_hydrogen_treatment mixed
_refine_ls_matrix_type full
_refine_ls_number_parameters 212
_refine_ls_number_reflns 2016
_refine_ls_number_restraints 0
_refine_ls_restrained_S_all 1.032
_refine_ls_R_factor_all 0.0298
_refine_ls_R_factor_gt 0.0266
_refine_ls_shift/su_max 0.001
_refine_ls_shift/su_mean 0.000
_refine_ls_structure_factor_coef Fsqd
_refine_ls_weighting_details 'calc w=1/[\s^2^(Fo^2^)+(0.0531P)^2^+0.9571P] where P=(Fo^2^+2Fc^2^)/3'
_refine_ls_weighting_scheme calc
_refine_ls_wR_factor_gt 0.0720
_refine_ls_wR_factor_ref 0.0749
_reflns_number_gt 1858
_reflns_number_total 2016
_reflns_threshold_expression >2sigma(I)
_cod_data_source_file ic026104nsi20021012_032757_1.cif
_cod_data_source_block 26a
_cod_depositor_comments
;
The following automatic conversions were performed:

'_symmetry_cell_setting' value 'Monoclinic' changed to 'monoclinic'
according to the built-in table from CIF Core dictionary named
'cif_core.dic' version 2.4.1 from
2010-06-29.

'_exptl_absorpt_correction_type' value 'Empirical'
changed to 'empirical' according to the built-in table from CIF Core
dictionary named 'cif_core.dic' version 2.4.1 from 2010-06-29.

Automatic conversion script
Id: cif_fix_values 1646 2011-03-28 12:23:43Z adriana 
;
_cod_original_cell_volume 1808.8(3)
_cod_database_code 4313629

loop_
_symmetry_equiv_pos_as_xyz
'x, y, z'
'-x, y+1/2, -z+1/2'
'-x, -y, -z'
'x, -y-1/2, z-1/2'

loop_
_atom_site_label
_atom_site_type_symbol
_atom_site_fract_x
_atom_site_fract_y
_atom_site_fract_z
_atom_site_U_iso_or_equiv
_atom_site_adp_type
_atom_site_occupancy
_atom_site_symmetry_multiplicity
_atom_site_calc_flag
_atom_site_refinement_flags
_atom_site_disorder_assembly
_atom_site_disorder_group
Pd1 Pd 0.69480(3) 0.926783(16) -0.75830(2) 0.02066(17) Uani 1 1 d . . .
Cl1 Cl 0.65029(11) 1.00630(6) -0.94446(7) 0.0274(4) Uani 1 1 d . . .
Cl2 Cl 0.84644(12) 1.02769(7) -0.70115(9) 0.0352(4) Uani 1 1 d . . .
P1 P 0.73312(12) 0.83805(6) -0.59484(8) 0.0239(4) Uani 1 1 d . . .
N1 N 0.5622(4) 0.8328(2) -0.7862(2) 0.0227(12) Uani 1 1 d . . .
N2 N 0.4780(4) 0.8289(2) -0.8785(3) 0.0251(13) Uani 1 1 d . . .
H1 H 0.472(4) 0.875(3) -0.927(3) 0.016(9) Uiso 1 1 d . . .
C1 C 0.4067(5) 0.7544(3) -0.8644(3) 0.0291(16) Uani 1 1 d . . .
C2 C 0.4418(5) 0.7077(3) -0.7576(3) 0.0288(16) Uani 1 1 d . . .
H2A H 0.4043 0.6528 -0.7254 0.035 Uiso 1 1 calc R . .
C3 C 0.5394(4) 0.7584(2) -0.7125(3) 0.0254(15) Uani 1 1 d . . .
C4 C 0.3074(5) 0.7305(3) -0.9543(4) 0.0435(19) Uani 1 1 d . . .
H4A H 0.3096 0.7774 -1.0170 0.065 Uiso 1 1 calc R . .
H4B H 0.2330 0.7385 -0.9251 0.065 Uiso 1 1 calc R . .
H4C H 0.3148 0.6598 -0.9797 0.065 Uiso 1 1 calc R . .
C5 C 0.6205(5) 0.7433(3) -0.6027(3) 0.0318(16) Uani 1 1 d . . .
H5A H 0.6554 0.6739 -0.5999 0.038 Uiso 1 1 calc R . .
H5B H 0.5759 0.7507 -0.5392 0.038 Uiso 1 1 calc R . .
C6 C 0.8363(5) 0.9385(3) -0.3968(4) 0.041(2) Uani 1 1 d . . .
H6A H 0.9088 0.9241 -0.4222 0.050 Uiso 1 1 calc R . .
C7 C 0.8359(7) 0.9925(4) -0.2934(4) 0.052(2) Uani 1 1 d . . .
H7A H 0.9090 1.0118 -0.2526 0.063 Uiso 1 1 calc R . .
C8 C 0.7389(8) 1.0170(4) -0.2518(4) 0.053(2) Uani 1 1 d . . .
H8A H 0.7409 1.0521 -0.1829 0.064 Uiso 1 1 calc R . .
C9 C 0.6372(7) 0.9885(4) -0.3138(5) 0.051(2) Uani 1 1 d . . .
H9A H 0.5649 1.0046 -0.2886 0.061 Uiso 1 1 calc R . .
C10 C 0.6365(6) 0.9337(3) -0.4187(4) 0.040(2) Uani 1 1 d . . .
H10A H 0.5632 0.9158 -0.4602 0.047 Uiso 1 1 calc R . .
C11 C 0.7345(5) 0.9074(3) -0.4592(3) 0.0252(18) Uani 1 1 d . . .
C12 C 0.9383(6) 0.7757(3) -0.6536(4) 0.034(2) Uani 1 1 d . . .
H12A H 0.9262 0.8251 -0.7116 0.040 Uiso 1 1 calc R . .
C13 C 1.0328(6) 0.7149(3) -0.6412(4) 0.043(2) Uani 1 1 d . . .
H13A H 1.0889 0.7202 -0.6911 0.051 Uiso 1 1 calc R . .
C14 C 1.0487(6) 0.6421(3) -0.5523(5) 0.045(2) Uani 1 1 d . . .
H14A H 1.1161 0.5996 -0.5448 0.054 Uiso 1 1 calc R . .
C15 C 0.9711(6) 0.6309(3) -0.4777(4) 0.041(2) Uani 1 1 d . . .
H15A H 0.9839 0.5821 -0.4192 0.049 Uiso 1 1 calc R . .
C16 C 0.8768(5) 0.6910(3) -0.4903(3) 0.0340(17) Uani 1 1 d . . .
H16A H 0.8210 0.6852 -0.4400 0.041 Uiso 1 1 calc R . .
C17 C 0.8589(5) 0.7640(2) -0.5786(3) 0.0228(16) Uani 1 1 d . . .

loop_
_atom_site_aniso_label
_atom_site_aniso_U_11
_atom_site_aniso_U_22
_atom_site_aniso_U_33
_atom_site_aniso_U_23
_atom_site_aniso_U_13
_atom_site_aniso_U_12
Pd1 0.0186(3) 0.01927(14) 0.02424(17) 0.00304(9) 0.0035(2) 0.00014(11)
Cl1 0.0262(9) 0.0275(4) 0.0283(4) 0.0070(3) 0.0031(6) 0.0011(4)
Cl2 0.0282(10) 0.0320(4) 0.0441(5) 0.0038(4) 0.0008(7) -0.0091(4)
P1 0.0220(10) 0.0247(4) 0.0246(4) 0.0035(3) 0.0023(6) 0.0012(4)
N1 0.019(3) 0.0221(12) 0.0270(14) 0.0018(11) 0.003(2) 0.0008(14)
N2 0.021(3) 0.0247(13) 0.0286(15) 0.0034(12) 0.001(2) -0.0007(14)
C1 0.021(4) 0.0275(15) 0.039(2) 0.0009(15) 0.004(3) -0.0021(18)
C2 0.025(4) 0.0240(14) 0.038(2) 0.0041(14) 0.008(3) -0.0023(18)
C3 0.023(4) 0.0218(14) 0.0317(18) 0.0010(13) 0.005(2) 0.0015(17)
C4 0.027(4) 0.041(2) 0.059(3) 0.0061(19) -0.007(3) -0.010(2)
C5 0.029(4) 0.0332(16) 0.0336(18) 0.0119(15) 0.004(3) -0.006(2)
C6 0.029(5) 0.055(2) 0.040(2) -0.0146(19) 0.001(3) 0.006(2)
C7 0.039(6) 0.072(3) 0.045(3) -0.023(3) 0.002(4) 0.007(3)
C8 0.067(7) 0.054(3) 0.041(2) -0.013(2) 0.014(4) 0.004(3)
C9 0.047(6) 0.050(2) 0.064(3) -0.006(2) 0.040(4) 0.014(3)
C10 0.027(6) 0.046(2) 0.050(3) 0.003(2) 0.016(4) 0.002(3)
C11 0.018(5) 0.0299(16) 0.0290(18) 0.0008(15) 0.009(3) 0.0070(19)
C12 0.021(5) 0.0362(19) 0.046(3) -0.0016(19) 0.013(4) 0.009(2)
C13 0.031(5) 0.043(2) 0.060(3) -0.009(2) 0.026(4) 0.005(2)
C14 0.031(6) 0.037(2) 0.064(3) -0.010(2) -0.003(4) 0.012(2)
C15 0.037(6) 0.037(2) 0.046(2) 0.0036(19) -0.002(4) 0.015(2)
C16 0.033(4) 0.0367(18) 0.0336(19) 0.0072(16) 0.010(3) 0.009(2)
C17 0.014(4) 0.0277(15) 0.0287(18) -0.0035(15) 0.009(3) 0.0038(18)

loop_
_atom_type_symbol
_atom_type_description
_atom_type_scat_dispersion_real
_atom_type_scat_dispersion_imag
_atom_type_scat_source
C C 0.0033 0.0016 'International Tables Vol C Tables 4.2.6.8 and 6.1.1.4'
H H 0.0000 0.0000 'International Tables Vol C Tables 4.2.6.8 and 6.1.1.4'
N N 0.0061 0.0033 'International Tables Vol C Tables 4.2.6.8 and 6.1.1.4'
P P 0.1023 0.0942 'International Tables Vol C Tables 4.2.6.8 and 6.1.1.4'
Cl Cl 0.1484 0.1585 'International Tables Vol C Tables 4.2.6.8 and 6.1.1.4'
Pd Pd -0.9988 1.0072 'International Tables Vol C Tables 4.2.6.8 and 6.1.1.4'

loop_
_geom_angle_atom_site_label_1
_geom_angle_atom_site_label_2
_geom_angle_atom_site_label_3
_geom_angle
_geom_angle_site_symmetry_1
_geom_angle_site_symmetry_3
_geom_angle_publ_flag
N1 Pd1 Cl2 171.82(9) . . ?
N1 Pd1 P1 83.23(8) . . ?
Cl2 Pd1 P1 89.04(4) . . ?
N1 Pd1 Cl1 92.84(8) . . ?
Cl2 Pd1 Cl1 95.06(4) . . ?
P1 Pd1 Cl1 174.36(3) . . ?
C17 P1 C5 102.1(2) . . ?
C17 P1 C11 105.48(19) . . ?
C5 P1 C11 107.3(2) . . ?
C17 P1 Pd1 116.01(19) . . ?
C5 P1 Pd1 104.77(11) . . ?
C11 P1 Pd1 119.47(11) . . ?
C3 N1 N2 109.0(3) . . ?
C3 N1 Pd1 123.4(2) . . ?
N2 N1 Pd1 127.6(3) . . ?
C1 N2 N1 107.9(3) . . ?
N2 C1 C2 109.4(3) . . ?
N2 C1 C4 119.5(3) . . ?
C2 C1 C4 131.1(4) . . ?
C3 C2 C1 105.6(4) . . ?
C2 C3 N1 108.0(3) . . ?
C2 C3 C5 131.4(4) . . ?
N1 C3 C5 120.6(3) . . ?
C3 C5 P1 108.0(3) . . ?
C11 C6 C7 121.3(7) . . ?
C8 C7 C6 123.7(5) . . ?
C7 C8 C9 115.7(5) . . ?
C8 C9 C10 121.1(7) . . ?
C11 C10 C9 123.0(5) . . ?
C10 C11 C6 115.2(4) . . ?
C10 C11 P1 122.8(3) . . ?
C6 C11 P1 122.0(5) . . ?
C13 C12 C17 117.6(5) . . ?
C12 C13 C14 119.7(7) . . ?
C15 C14 C13 122.9(6) . . ?
C16 C15 C14 117.5(5) . . ?
C15 C16 C17 120.6(6) . . ?
C12 C17 C16 121.8(5) . . ?
C12 C17 P1 119.0(3) . . ?
C16 C17 P1 119.3(5) . . ?

loop_
_geom_bond_atom_site_label_1
_geom_bond_atom_site_label_2
_geom_bond_distance
_geom_bond_site_symmetry_2
_geom_bond_publ_flag
Pd1 N1 1.953(3) . ?
Pd1 Cl2 2.2215(11) . ?
Pd1 P1 2.2847(9) . ?
Pd1 Cl1 2.4719(8) . ?
P1 C17 1.731(5) . ?
P1 C5 1.787(4) . ?
P1 C11 1.876(4) . ?
N1 C3 1.371(5) . ?
N1 N2 1.375(3) . ?
N2 C1 1.301(6) . ?
C1 C2 1.437(5) . ?
C1 C4 1.498(5) . ?
C2 C3 1.353(6) . ?
C3 C5 1.528(4) . ?
C6 C11 1.365(6) . ?
C6 C7 1.440(8) . ?
C7 C8 1.329(9) . ?
C8 C9 1.353(9) . ?
C9 C10 1.459(8) . ?
C10 C11 1.339(9) . ?
C12 C13 1.339(8) . ?
C12 C17 1.388(8) . ?
C13 C14 1.429(7) . ?
C14 C15 1.367(9) . ?
C15 C16 1.333(8) . ?
C16 C17 1.427(5) . ?

loop_
_geom_hbond_atom_site_label_D
_geom_hbond_atom_site_label_H
_geom_hbond_atom_site_label_A
_geom_hbond_distance_DH
_geom_hbond_distance_HA
_geom_hbond_distance_DA
_geom_hbond_angle_DHA
_geom_hbond_site_symmetry_A
N2 H1 Cl1 0.84(4) 2.71(4) 3.227(4) 121(3) .
N2 H1 Cl1 0.84(4) 2.49(3) 3.246(3) 151(4) 3_673
